data_7714833
loop_
_publ_author_name
'Lal, Sohan'
'Staples, Richard J.'
'Shreeve, Jean'ne M.'

_publ_section_title
;
 Nitroiminotriazole (NIT) based potential solid propellants: synthesis,
 characterization, and applications.
;
_journal_issue 3
_journal_name_full 'Dalton transactions (Cambridge, England : 2003)'
_journal_page_first 903
_journal_page_last 907
_journal_paper_doi 10.1039/d3dt03954d
_journal_volume 53
_journal_year 2024
_chemical_formula_moiety 'C6 H9 N7 O8'
_chemical_formula_sum 'C6 H9 N7 O8'
_chemical_formula_weight 307.20
_chemical_melting_point 401
_space_group_crystal_system orthorhombic
_space_group_IT_number 61
_space_group_name_Hall '-P 2ac 2ab'
_space_group_name_H-M_alt 'P b c a'
_atom_sites_solution_hydrogens mixed
_atom_sites_solution_primary dual
_audit_creation_date 2022-02-21
_audit_creation_method
;
Olex2 1.5
(compiled 2021.12.09 svn.r5202d8cf for OlexSys, GUI svn.r6439)
;
_audit_update_record
;
2023-09-20 deposited with the CCDC.	2023-12-22 downloaded from the CCDC.
;
_cell_angle_alpha 90
_cell_angle_beta 90
_cell_angle_gamma 90
_cell_formula_units_Z 8
_cell_length_a 6.2321(2)
_cell_length_b 10.9604(3)
_cell_length_c 35.1593(9)
_cell_measurement_reflns_used 3856
_cell_measurement_temperature 100.00(10)
_cell_measurement_theta_max 74.4960
_cell_measurement_theta_min 5.0170
_cell_volume 2401.60(12)
_computing_cell_refinement 'CrysAlisPro 1.171.41.123a (Rigaku OD, 2022)'
_computing_data_collection 'CrysAlisPro 1.171.41.123a (Rigaku OD, 2022)'
_computing_data_reduction 'CrysAlisPro 1.171.41.123a (Rigaku OD, 2022)'
_computing_molecular_graphics
;
O. V. Dolomanov, L. J. Bourhis, R. J. Gildea, J. A. K. Howard and H. Puschmann,
OLEX2: a complete structure solution, refinement and analysis program.
J. Appl. Cryst. (2009). 42, 339-341.
;
_computing_publication_material
;
O. V. Dolomanov, L. J. Bourhis, R. J. Gildea, J. A. K. Howard and H. Puschmann,
OLEX2: a complete structure solution, refinement and analysis program.
J. Appl. Cryst. (2009). 42, 339-341.
;
_computing_structure_refinement 'SHELXL 2018/3 (Sheldrick, 2015)'
_computing_structure_solution 'SHELXT 2018/2 (Sheldrick, 2018)'
_diffrn_ambient_environment N~2~
_diffrn_ambient_temperature 100.00(10)
_diffrn_detector 'Hybrid Pixel Array Detector'
_diffrn_detector_area_resol_mean 10.0000
_diffrn_detector_type HyPix
_diffrn_measured_fraction_theta_full 0.999
_diffrn_measured_fraction_theta_max 0.918
_diffrn_measurement_details
;
List of Runs (angles in degrees, time in seconds):

  # Type    Start    End  Width  t~exp~   \w     \q     \k     \f   Frames
#--------------------------------------------------------------------------
  1  \w   -118.00 -40.00   0.50    1.44    --  -47.62 -30.00-173.00  156
  2  \w    -87.00 -28.00   0.50    5.76    --  -91.75 145.00  12.00  118
  3  \w   -159.00 -84.00   0.50    5.76    --  -91.75 -30.00-173.00  150
  4  \w    138.00 165.00   0.50    5.76    --  107.19  92.00 131.00   54
  5  \w    -79.00 -50.00   0.50    1.44    --  -47.62 125.00 120.00   58
  6  \w    -24.00   2.00   0.50    1.44    --  -47.62  19.00 150.00   52
  7  \w    -67.00 -40.00   0.50    1.44    --  -47.62 125.00 -90.00   54
  8  \w   -162.00-133.00   0.50    5.76    --  -91.75 -77.00 -90.00   58
  9  \w   -153.00-127.00   0.50    5.76    --  -91.75 -57.00 120.00   52
 10  \w   -153.00-126.00   0.50    5.76    --  -91.75 -77.00 -30.00   54
 11  \w   -161.00-135.00   0.50    5.76    --  -91.75 -77.00 120.00   52
 12  \w     80.00 106.00   0.50    5.76    --  107.19-125.00  90.00   52
 13  \w     40.00  66.00   0.50    5.76    --  107.19-125.00  90.00   52
 14  \w     39.00  64.00   0.50    5.76    --  107.19 -57.00  90.00   50
 15  \w     35.00  60.00   0.50    5.76    --  107.19 -57.00   0.00   50
;
_diffrn_measurement_device 'four-circle diffractometer'
_diffrn_measurement_device_type 'XtaLAB Synergy, Dualflex, HyPix'
_diffrn_measurement_method '\w scans'
_diffrn_orient_matrix_type 'CrysAlisPro convention (1999,Acta A55,543-557)'
_diffrn_orient_matrix_UB_11 -0.2399408000
_diffrn_orient_matrix_UB_12 0.0035684000
_diffrn_orient_matrix_UB_13 0.0104440000
_diffrn_orient_matrix_UB_21 0.0565783000
_diffrn_orient_matrix_UB_22 0.0554811000
_diffrn_orient_matrix_UB_23 0.0389910000
_diffrn_orient_matrix_UB_31 -0.0176628000
_diffrn_orient_matrix_UB_32 0.1291003000
_diffrn_orient_matrix_UB_33 -0.0170608000
_diffrn_radiation_monochromator mirror
_diffrn_radiation_probe x-ray
_diffrn_radiation_type 'Cu K\a'
_diffrn_radiation_wavelength 1.54184
_diffrn_reflns_av_R_equivalents 0.0453
_diffrn_reflns_av_unetI/netI 0.0441
_diffrn_reflns_Laue_measured_fraction_full 0.999
_diffrn_reflns_Laue_measured_fraction_max 0.918
_diffrn_reflns_limit_h_max 6
_diffrn_reflns_limit_h_min -7
_diffrn_reflns_limit_k_max 13
_diffrn_reflns_limit_k_min -9
_diffrn_reflns_limit_l_max 41
_diffrn_reflns_limit_l_min -42
_diffrn_reflns_number 8297
_diffrn_reflns_point_group_measured_fraction_full 0.999
_diffrn_reflns_point_group_measured_fraction_max 0.918
_diffrn_reflns_theta_full 67.684
_diffrn_reflns_theta_max 77.295
_diffrn_reflns_theta_min 2.513
_diffrn_source 'micro-focus sealed X-ray tube'
_diffrn_source_current 1
_diffrn_source_type 'PhotonJet (Cu) X-ray Source'
_diffrn_source_voltage 50
_exptl_absorpt_coefficient_mu 1.395
_exptl_absorpt_correction_T_max 1.000
_exptl_absorpt_correction_T_min 0.872
_exptl_absorpt_correction_type gaussian
_exptl_absorpt_process_details
;
CrysAlisPro 1.171.41.123a (Rigaku Oxford Diffraction, 2022)
Numerical absorption correction based on gaussian integration over
a multifaceted crystal model
Empirical absorption correction using spherical harmonics,
implemented in SCALE3 ABSPACK scaling algorithm.
;
_exptl_crystal_colour yellow
_exptl_crystal_colour_primary yellow
_exptl_crystal_density_diffrn 1.699
_exptl_crystal_description block
_exptl_crystal_F_000 1264
_exptl_crystal_recrystallization_method 'Re-crystallisation from solvent: Methanol'
_exptl_crystal_size_max 0.124
_exptl_crystal_size_mid 0.049
_exptl_crystal_size_min 0.019
_refine_diff_density_max 0.406
_refine_diff_density_min -0.264
_refine_diff_density_rms 0.057
_refine_ls_extinction_method none
_refine_ls_goodness_of_fit_ref 1.055
_refine_ls_hydrogen_treatment mixed
_refine_ls_matrix_type full
_refine_ls_number_parameters 194
_refine_ls_number_reflns 2332
_refine_ls_number_restraints 0
_refine_ls_restrained_S_all 1.055
_refine_ls_R_factor_all 0.0502
_refine_ls_R_factor_gt 0.0432
_refine_ls_shift/su_max 0.001
_refine_ls_shift/su_mean 0.000
_refine_ls_structure_factor_coef Fsqd
_refine_ls_weighting_details 'w=1/[\s^2^(Fo^2^)+(0.0539P)^2^+1.7068P] where P=(Fo^2^+2Fc^2^)/3'
_refine_ls_weighting_scheme calc
_refine_ls_wR_factor_gt 0.1124
_refine_ls_wR_factor_ref 0.1168
_reflns_Friedel_coverage 0.000
_reflns_number_gt 2042
_reflns_number_total 2332
_reflns_threshold_expression 'I > 2\s(I)'
_cod_data_source_file d3dt03954d2.cif
_cod_data_source_block js222b
_cod_depositor_comments 'Adding full bibliography for 7714833--7714836.cif.'
_cod_database_code 7714833
_shelx_shelxl_version_number 2018/3
_chemical_oxdiff_formula C6H9N7O8
_chemical_oxdiff_usercomment 'Colorless Blocks'
_shelx_space_group_comment
;
The symmetry employed for this shelxl refinement is uniquely defined
by the following loop, which should always be used as a source of
symmetry information in preference to the above space-group names.
They are only intended as comments.
;
_shelx_estimated_absorpt_t_max 0.974
_shelx_estimated_absorpt_t_min 0.846
_olex2_refinement_description
;
1. Fixed Uiso
 At 1.2 times of:
  All C(H,H) groups
2.a Secondary CH2 refined with riding coordinates:
 C3(H3A,H3B), C4(H4A,H4B), C5(H5A,H5B), C6(H6A,H6B)
;
_olex2_diffrn_ambient_temperature_device 'Oxford Cryosystems'
_olex2_exptl_crystal_mounting_method 'The crystal was mounted on a nylon loop with paratone oil'
_olex2_submission_original_sample_id sohan-143
_olex2_submission_special_instructions 'No special instructions were received'
_oxdiff_exptl_absorpt_empirical_details
;
Empirical correction (ABSPACK) includes:
- Absorption correction using spherical harmonics
- Frame scaling
;
_oxdiff_exptl_absorpt_empirical_full_max 1.185
_oxdiff_exptl_absorpt_empirical_full_min 0.828

loop_
_space_group_symop_operation_xyz
'x, y, z'
'-x+1/2, -y, z+1/2'
'-x, y+1/2, -z+1/2'
'x+1/2, -y+1/2, -z'
'-x, -y, -z'
'x-1/2, y, -z-1/2'
'x, -y-1/2, z-1/2'
'-x-1/2, y-1/2, z'

loop_
_atom_site_label
_atom_site_type_symbol
_atom_site_fract_x
_atom_site_fract_y
_atom_site_fract_z
_atom_site_U_iso_or_equiv
_atom_site_adp_type
_atom_site_occupancy
_atom_site_site_symmetry_order
_atom_site_calc_flag
_atom_site_refinement_flags_posn
_atom_site_refinement_flags_adp
_atom_site_refinement_flags_occupancy
_atom_site_disorder_assembly
_atom_site_disorder_group
O1 O 0.3316(2) 0.60061(12) 0.37224(4) 0.0291(3) Uani 1 1 d . . . . .
O2 O 0.5434(2) 0.74443(12) 0.35144(4) 0.0288(3) Uani 1 1 d . . . . .
O3 O 0.4768(2) 0.16952(12) 0.30129(4) 0.0269(3) Uani 1 1 d . . . . .
O4 O 0.7623(3) 0.10654(15) 0.26878(5) 0.0434(4) Uani 1 1 d . . . . .
O5 O 0.5407(3) -0.02284(13) 0.29357(5) 0.0354(4) Uani 1 1 d . . . . .
O6 O 1.0600(2) 0.30119(13) 0.43344(4) 0.0301(3) Uani 1 1 d . . . . .
O7 O 1.1352(4) 0.32675(17) 0.49497(5) 0.0550(5) Uani 1 1 d . . . . .
O8 O 1.1245(3) 0.14628(15) 0.46986(5) 0.0438(4) Uani 1 1 d . . . . .
N1 N 0.4548(3) 0.28125(15) 0.38129(5) 0.0241(4) Uani 1 1 d . . . . .
H1 H 0.370(5) 0.217(3) 0.3768(7) 0.048(8) Uiso 1 1 d . . . . .
N2 N 0.5520(3) 0.30103(14) 0.41580(5) 0.0244(4) Uani 1 1 d . . . . .
N3 N 0.6187(2) 0.44907(13) 0.37516(4) 0.0211(3) Uani 1 1 d . . . . .
N4 N 0.6849(3) 0.56397(14) 0.36131(5) 0.0247(4) Uani 1 1 d . . . . .
N5 N 0.5147(3) 0.63814(14) 0.36206(5) 0.0237(4) Uani 1 1 d . . . . .
N6 N 0.6045(3) 0.07799(15) 0.28653(5) 0.0301(4) Uani 1 1 d . . . . .
N7 N 1.1111(3) 0.25585(18) 0.46941(5) 0.0355(4) Uani 1 1 d . . . . .
C1 C 0.4934(3) 0.36842(16) 0.35682(6) 0.0228(4) Uani 1 1 d . . . . .
C2 C 0.6512(3) 0.40502(16) 0.41137(5) 0.0222(4) Uani 1 1 d . . . . .
C3 C 0.4198(4) 0.37605(17) 0.31689(6) 0.0281(4) Uani 1 1 d . . . . .
H3A H 0.435464 0.461007 0.307743 0.034 Uiso 1 1 calc R U . . .
H3B H 0.265916 0.354101 0.315573 0.034 Uiso 1 1 calc R U . . .
C4 C 0.5477(4) 0.29114(17) 0.29125(6) 0.0285(4) Uani 1 1 d . . . . .
H4A H 0.517745 0.308501 0.264129 0.034 Uiso 1 1 calc R U . . .
H4B H 0.703600 0.300424 0.295847 0.034 Uiso 1 1 calc R U . . .
C5 C 0.7946(3) 0.46491(18) 0.43965(5) 0.0268(4) Uani 1 1 d . . . . .
H5A H 0.755139 0.438052 0.465612 0.032 Uiso 1 1 calc R U . . .
H5B H 0.776267 0.554521 0.438284 0.032 Uiso 1 1 calc R U . . .
C6 C 1.0284(3) 0.43203(19) 0.43172(6) 0.0308(5) Uani 1 1 d . . . . .
H6A H 1.069492 0.462194 0.406192 0.037 Uiso 1 1 calc R U . . .
H6B H 1.121978 0.472311 0.450698 0.037 Uiso 1 1 calc R U . . .

loop_
_atom_site_aniso_label
_atom_site_aniso_U_11
_atom_site_aniso_U_22
_atom_site_aniso_U_33
_atom_site_aniso_U_23
_atom_site_aniso_U_13
_atom_site_aniso_U_12
O1 0.0225(7) 0.0244(7) 0.0405(8) -0.0010(6) 0.0053(6) 0.0016(5)
O2 0.0342(8) 0.0216(7) 0.0307(7) 0.0024(6) 0.0030(6) -0.0005(6)
O3 0.0307(8) 0.0218(7) 0.0283(7) -0.0038(5) 0.0012(6) -0.0007(5)
O4 0.0477(10) 0.0427(9) 0.0397(9) 0.0025(7) 0.0191(8) 0.0043(7)
O5 0.0378(9) 0.0232(7) 0.0452(9) -0.0024(6) -0.0034(7) -0.0015(6)
O6 0.0280(7) 0.0382(8) 0.0241(7) -0.0030(6) -0.0038(6) 0.0034(6)
O7 0.0844(15) 0.0521(11) 0.0285(8) -0.0077(8) -0.0134(9) 0.0007(10)
O8 0.0511(10) 0.0372(9) 0.0430(9) 0.0035(7) -0.0025(8) 0.0109(7)
N1 0.0237(8) 0.0203(8) 0.0282(8) -0.0016(6) -0.0041(7) -0.0017(6)
N2 0.0247(8) 0.0220(8) 0.0266(8) -0.0020(6) -0.0009(7) -0.0009(6)
N3 0.0218(8) 0.0173(7) 0.0242(8) -0.0016(6) 0.0001(6) -0.0007(6)
N4 0.0253(8) 0.0186(8) 0.0304(9) 0.0004(6) 0.0026(7) 0.0008(6)
N5 0.0259(8) 0.0206(8) 0.0245(8) -0.0019(6) 0.0018(7) -0.0012(6)
N6 0.0341(10) 0.0298(9) 0.0265(8) -0.0028(7) -0.0012(7) 0.0023(7)
N7 0.0359(10) 0.0425(11) 0.0281(9) 0.0002(8) -0.0019(8) 0.0027(8)
C1 0.0218(9) 0.0183(9) 0.0282(10) -0.0032(7) 0.0001(7) 0.0031(7)
C2 0.0221(9) 0.0208(9) 0.0238(9) -0.0033(7) 0.0015(7) 0.0007(7)
C3 0.0324(11) 0.0217(9) 0.0303(10) -0.0010(8) -0.0080(9) 0.0020(8)
C4 0.0360(11) 0.0242(9) 0.0252(10) 0.0019(8) -0.0034(8) -0.0040(8)
C5 0.0323(11) 0.0236(9) 0.0246(9) -0.0034(7) -0.0018(8) -0.0033(8)
C6 0.0284(11) 0.0331(11) 0.0310(10) 0.0022(8) -0.0027(8) -0.0082(8)

loop_
_atom_type_symbol
_atom_type_description
_atom_type_scat_dispersion_real
_atom_type_scat_dispersion_imag
_atom_type_scat_source
C C 0.0181 0.0091 'International Tables Vol C Tables 4.2.6.8 and 6.1.1.4'
H H 0.0000 0.0000 'International Tables Vol C Tables 4.2.6.8 and 6.1.1.4'
N N 0.0311 0.0180 'International Tables Vol C Tables 4.2.6.8 and 6.1.1.4'
O O 0.0492 0.0322 'International Tables Vol C Tables 4.2.6.8 and 6.1.1.4'

loop_
_exptl_crystal_face_index_h
_exptl_crystal_face_index_k
_exptl_crystal_face_index_l
_exptl_crystal_face_perp_dist
0 0 -1 0.0186
0 0 1 0.0264
0 1 0 0.0619
0 -2 1 0.0587
-1 0 -1 0.0096
1 0 1 0.0096
-1 3 19 0.0286

loop_
_geom_angle_atom_site_label_1
_geom_angle_atom_site_label_2
_geom_angle_atom_site_label_3
_geom_angle
_geom_angle_site_symmetry_1
_geom_angle_site_symmetry_3
_geom_angle_publ_flag
N6 O3 C4 113.64(15) . . ?
N7 O6 C6 114.91(15) . . ?
N2 N1 H1 122.6(17) . . ?
C1 N1 H1 124.7(17) . . ?
C1 N1 N2 112.62(16) . . ?
C2 N2 N1 103.95(15) . . ?
C1 N3 N4 126.22(16) . . ?
C1 N3 C2 107.35(15) . . ?
C2 N3 N4 126.09(15) . . ?
N5 N4 N3 107.71(14) . . ?
O1 N5 N4 121.58(15) . . ?
O2 N5 O1 121.50(15) . . ?
O2 N5 N4 116.90(15) . . ?
O4 N6 O3 118.39(16) . . ?
O5 N6 O3 113.60(17) . . ?
O5 N6 O4 128.01(18) . . ?
O7 N7 O6 118.52(18) . . ?
O7 N7 O8 129.0(2) . . ?
O8 N7 O6 112.50(17) . . ?
N1 C1 N3 105.77(17) . . ?
N1 C1 C3 127.49(18) . . ?
N3 C1 C3 126.73(18) . . ?
N2 C2 N3 110.30(16) . . ?
N2 C2 C5 126.08(17) . . ?
N3 C2 C5 123.44(16) . . ?
C1 C3 H3A 109.3 . . ?
C1 C3 H3B 109.3 . . ?
C1 C3 C4 111.44(16) . . ?
H3A C3 H3B 108.0 . . ?
C4 C3 H3A 109.3 . . ?
C4 C3 H3B 109.3 . . ?
O3 C4 C3 104.98(16) . . ?
O3 C4 H4A 110.7 . . ?
O3 C4 H4B 110.8 . . ?
C3 C4 H4A 110.8 . . ?
C3 C4 H4B 110.7 . . ?
H4A C4 H4B 108.8 . . ?
C2 C5 H5A 109.6 . . ?
C2 C5 H5B 109.6 . . ?
C2 C5 C6 110.28(16) . . ?
H5A C5 H5B 108.1 . . ?
C6 C5 H5A 109.6 . . ?
C6 C5 H5B 109.6 . . ?
O6 C6 C5 110.82(16) . . ?
O6 C6 H6A 109.5 . . ?
O6 C6 H6B 109.5 . . ?
C5 C6 H6A 109.5 . . ?
C5 C6 H6B 109.5 . . ?
H6A C6 H6B 108.1 . . ?

loop_
_geom_bond_atom_site_label_1
_geom_bond_atom_site_label_2
_geom_bond_distance
_geom_bond_site_symmetry_2
_geom_bond_publ_flag
O1 N5 1.265(2) . ?
O2 N5 1.236(2) . ?
O3 N6 1.382(2) . ?
O3 C4 1.448(2) . ?
O4 N6 1.206(2) . ?
O5 N6 1.200(2) . ?
O6 N7 1.396(2) . ?
O6 C6 1.449(3) . ?
O7 N7 1.197(2) . ?
O8 N7 1.204(2) . ?
N1 H1 0.90(3) . ?
N1 N2 1.373(2) . ?
N1 C1 1.308(3) . ?
N2 C2 1.306(2) . ?
N3 N4 1.412(2) . ?
N3 C1 1.344(2) . ?
N3 C2 1.377(2) . ?
N4 N5 1.336(2) . ?
C1 C3 1.479(3) . ?
C2 C5 1.490(3) . ?
C3 H3A 0.9900 . ?
C3 H3B 0.9900 . ?
C3 C4 1.521(3) . ?
C4 H4A 0.9900 . ?
C4 H4B 0.9900 . ?
C5 H5A 0.9900 . ?
C5 H5B 0.9900 . ?
C5 C6 1.527(3) . ?
C6 H6A 0.9900 . ?
C6 H6B 0.9900 . ?

loop_
_geom_hbond_atom_site_label_D
_geom_hbond_atom_site_label_H
_geom_hbond_atom_site_label_A
_geom_hbond_distance_DH
_geom_hbond_distance_HA
_geom_hbond_distance_DA
_geom_hbond_angle_DHA
_geom_hbond_site_symmetry_A
_geom_hbond_publ_flag
N1 H1 O1 0.90(3) 1.79(3) 2.685(2) 171(3) 8_655 yes

loop_
_geom_torsion_atom_site_label_1
_geom_torsion_atom_site_label_2
_geom_torsion_atom_site_label_3
_geom_torsion_atom_site_label_4
_geom_torsion
_geom_torsion_site_symmetry_1
_geom_torsion_site_symmetry_2
_geom_torsion_site_symmetry_3
_geom_torsion_site_symmetry_4
_geom_torsion_publ_flag
N1 N2 C2 N3 -0.4(2) . . . . ?
N1 N2 C2 C5 -175.67(18) . . . . ?
N1 C1 C3 C4 -75.7(3) . . . . ?
N2 N1 C1 N3 -0.2(2) . . . . ?
N2 N1 C1 C3 178.39(18) . . . . ?
N2 C2 C5 C6 94.8(2) . . . . ?
N3 N4 N5 O1 -3.0(2) . . . . ?
N3 N4 N5 O2 178.79(15) . . . . ?
N3 C1 C3 C4 102.7(2) . . . . ?
N3 C2 C5 C6 -79.9(2) . . . . ?
N4 N3 C1 N1 -173.61(16) . . . . ?
N4 N3 C1 C3 7.8(3) . . . . ?
N4 N3 C2 N2 173.86(16) . . . . ?
N4 N3 C2 C5 -10.7(3) . . . . ?
N6 O3 C4 C3 -167.77(15) . . . . ?
N7 O6 C6 C5 -89.1(2) . . . . ?
C1 N1 N2 C2 0.4(2) . . . . ?
C1 N3 N4 N5 72.5(2) . . . . ?
C1 N3 C2 N2 0.3(2) . . . . ?
C1 N3 C2 C5 175.71(17) . . . . ?
C1 C3 C4 O3 71.6(2) . . . . ?
C2 N3 N4 N5 -99.9(2) . . . . ?
C2 N3 C1 N1 0.0(2) . . . . ?
C2 N3 C1 C3 -178.65(18) . . . . ?
C2 C5 C6 O6 -59.1(2) . . . . ?
C4 O3 N6 O4 3.1(2) . . . . ?
C4 O3 N6 O5 -177.13(16) . . . . ?
C6 O6 N7 O7 -3.7(3) . . . . ?
C6 O6 N7 O8 176.29(17) . . . . ?

loop_
_exptl_oxdiff_crystal_face_indexfrac_h
_exptl_oxdiff_crystal_face_indexfrac_k
_exptl_oxdiff_crystal_face_indexfrac_l
_exptl_oxdiff_crystal_face_x
_exptl_oxdiff_crystal_face_y
_exptl_oxdiff_crystal_face_z
-0.0009 -0.0021 -0.9998 -0.0102 -0.0392 0.0168
0.0009 0.0021 0.9998 0.0102 0.0392 -0.0168
-0.0004 1.0004 -0.0111 0.0036 0.0550 0.1293
0.0017 -1.9986 1.0220 0.0031 -0.0709 -0.2755
-1.0025 -0.0049 -0.9918 0.2302 -0.0957 0.0340
1.0025 0.0049 0.9918 -0.2302 0.0957 -0.0340
-1.2913 3.3873 18.7032 0.5173 0.8441 0.1410
